data_4080627
loop_
_publ_author_name
'Chen, Wen-Ching'
'Hsu, Yu-Chen'
'Lee, Ching-Yu'
'Yap, Glenn P. A.'
'Ong, Tiow-Gan'

_publ_section_title
;
 Synthetic Modification of Acyclic Bent Allenes (Carbodicarbenes) and
 Further Studies on Their Structural Implications and Reactivities
;
_journal_issue 8
_journal_name_full Organometallics
_journal_page_first 2435
_journal_paper_doi 10.1021/om400139s
_journal_volume 32
_journal_year 2013
_chemical_formula_moiety 'C31 H36 Cl N4 O2 Rh, C7 H8'
_chemical_formula_sum 'C38 H44 Cl N4 O2 Rh'
_chemical_formula_weight 727.13
_chemical_name_systematic
;
 ? 
;
_space_group_crystal_system monoclinic
_space_group_IT_number 14
_space_group_name_Hall '-P 2ybc'
_space_group_name_H-M_alt 'P 1 21/c 1'
_symmetry_space_group_name_Hall '-P 2ybc'
_symmetry_space_group_name_H-M 'P 1 21/c 1'
_atom_sites_solution_hydrogens geom
_atom_sites_solution_primary iterative
_atom_sites_solution_secondary difmap
_audit_creation_date 2012-09-19
_audit_creation_method
;
  Olex2 1.2
  (compiled 2012.05.09 svn.r2324, GUI svn.r4230)
;
_cell_angle_alpha 90.00
_cell_angle_beta 97.8400(10)
_cell_angle_gamma 90.00
_cell_formula_units_Z 4
_cell_length_a 13.0449(3)
_cell_length_b 10.8494(2)
_cell_length_c 24.8892(5)
_cell_measurement_temperature 100.15
_cell_volume 3489.63(12)
_computing_molecular_graphics
;
O. V. Dolomanov, L. J. Bourhis, R. J. Gildea, J. A. K. Howard and H. Puschmann,
OLEX2: a complete structure solution, refinement and analysis program.
J. Appl. Cryst. (2009). 42, 339-341.
;
_computing_publication_material
;
O. V. Dolomanov, L. J. Bourhis, R. J. Gildea, J. A. K. Howard and H. Puschmann,
OLEX2: a complete structure solution, refinement and analysis program.
J. Appl. Cryst. (2009). 42, 339-341.
;
_computing_structure_refinement
;
SHELXL, G.M. Sheldrick, Acta Cryst.
(2008). A64, 112-122
;
_computing_structure_solution
;
olex2.solve (L.J. Bourhis, O.V. Dolomanov, R.J. Gildea, J.A.K. Howard,
H. Puschmann, in preparation, 2011)
;
_diffrn_ambient_temperature 100.15
_diffrn_measured_fraction_theta_full 1.000
_diffrn_measured_fraction_theta_max 0.999
_diffrn_radiation_monochromator graphite
_diffrn_radiation_type MoK\a
_diffrn_radiation_wavelength 0.71073
_diffrn_reflns_av_R_equivalents 0.0335
_diffrn_reflns_av_unetI/netI 0.0303
_diffrn_reflns_limit_h_max 16
_diffrn_reflns_limit_h_min -15
_diffrn_reflns_limit_k_max 11
_diffrn_reflns_limit_k_min -13
_diffrn_reflns_limit_l_max 27
_diffrn_reflns_limit_l_min -31
_diffrn_reflns_number 36659
_diffrn_reflns_theta_full 25.00
_diffrn_reflns_theta_max 27.10
_diffrn_reflns_theta_min 1.58
_diffrn_source 'fine-focus sealed tube'
_exptl_absorpt_coefficient_mu 0.605
_exptl_absorpt_correction_T_max 0.9703
_exptl_absorpt_correction_T_min 0.9202
_exptl_absorpt_correction_type multi-scan
_exptl_absorpt_process_details
;
SADABS-2008/1 (Bruker,2008) was used for absorption correction.
wR2(int) was 0.0522 before and 0.0467 after correction.
The Ratio of minimum to maximum transmission is 0.9484.
The \l/2 correction factor is 0.0015.
;
_exptl_crystal_colour 'clear orange'
_exptl_crystal_colour_lustre clear
_exptl_crystal_colour_primary orange
_exptl_crystal_density_diffrn 1.384
_exptl_crystal_density_method 'not measured'
_exptl_crystal_description prism
_exptl_crystal_F_000 1512
_exptl_crystal_recrystallization_method
;
Dissolved in toluene/Hexane, then recrystallized at -10
;
_exptl_crystal_size_max 0.2
_exptl_crystal_size_mid 0.12
_exptl_crystal_size_min 0.1
_refine_diff_density_max 0.961
_refine_diff_density_min -1.245
_refine_diff_density_rms 0.079
_refine_ls_extinction_method none
_refine_ls_goodness_of_fit_ref 1.027
_refine_ls_hydrogen_treatment constr
_refine_ls_matrix_type full
_refine_ls_number_parameters 418
_refine_ls_number_reflns 7696
_refine_ls_number_restraints 0
_refine_ls_restrained_S_all 1.027
_refine_ls_R_factor_all 0.0479
_refine_ls_R_factor_gt 0.0365
_refine_ls_shift/su_max 0.001
_refine_ls_shift/su_mean 0.000
_refine_ls_structure_factor_coef Fsqd
_refine_ls_weighting_details 'calc w=1/[\s^2^(Fo^2^)+(0.0430P)^2^+5.1010P] where P=(Fo^2^+2Fc^2^)/3'
_refine_ls_weighting_scheme calc
_refine_ls_wR_factor_gt 0.0900
_refine_ls_wR_factor_ref 0.0959
_reflns_number_gt 6349
_reflns_number_total 7696
_reflns_threshold_expression >2sigma(I)
_cod_data_source_file om400139s_si_003.cif
_cod_data_source_block i13885
_cod_database_code 4080627

loop_
_space_group_symop_id
_space_group_symop_operation_xyz
1 'x, y, z'
2 '-x, y+1/2, -z+1/2'
3 '-x, -y, -z'
4 'x, -y-1/2, z-1/2'

loop_
_atom_site_label
_atom_site_type_symbol
_atom_site_fract_x
_atom_site_fract_y
_atom_site_fract_z
_atom_site_U_iso_or_equiv
_atom_site_adp_type
_atom_site_occupancy
_atom_site_symmetry_multiplicity
_atom_site_calc_flag
_atom_site_refinement_flags
Rh1 Rh 0.215153(15) 0.775999(18) 0.434759(9) 0.02044(7) Uani 1 1 d .
Cl1 Cl 0.33442(6) 0.71128(6) 0.51124(3) 0.02780(15) Uani 1 1 d .
O1 O 0.07707(19) 0.8779(2) 0.51233(11) 0.0485(6) Uani 1 1 d .
O2 O 0.08407(18) 0.8786(2) 0.34089(10) 0.0419(6) Uani 1 1 d .
N1 N 0.46080(15) 0.84128(18) 0.40130(8) 0.0148(4) Uani 1 1 d .
N2 N 0.49529(16) 0.64350(18) 0.40922(9) 0.0179(4) Uani 1 1 d .
N3 N 0.20376(15) 0.52269(19) 0.33803(8) 0.0168(4) Uani 1 1 d .
N4 N 0.34701(16) 0.56929(19) 0.30360(8) 0.0170(4) Uani 1 1 d .
C1 C 0.31136(19) 0.6961(2) 0.38191(10) 0.0169(5) Uani 1 1 d .
C2 C 0.4029(2) 1.0366(2) 0.43830(10) 0.0197(5) Uani 1 1 d .
H2A H 0.3723 0.9901 0.4664 0.024 Uiso 1 1 calc R
H2B H 0.4748 1.0589 0.4532 0.024 Uiso 1 1 calc R
C3 C 0.3402(2) 1.1534(2) 0.42383(11) 0.0239(6) Uani 1 1 d .
H3A H 0.2668 1.1313 0.4124 0.029 Uiso 1 1 calc R
H3B H 0.3436 1.2070 0.4562 0.029 Uiso 1 1 calc R
C4 C 0.3813(2) 1.2230(2) 0.37836(12) 0.0251(6) Uani 1 1 d .
H4A H 0.4531 1.2503 0.3907 0.030 Uiso 1 1 calc R
H4B H 0.3384 1.2973 0.3691 0.030 Uiso 1 1 calc R
C5 C 0.3796(2) 1.1419(2) 0.32804(11) 0.0252(6) Uani 1 1 d .
H5A H 0.3073 1.1197 0.3141 0.030 Uiso 1 1 calc R
H5B H 0.4085 1.1884 0.2993 0.030 Uiso 1 1 calc R
C6 C 0.4428(2) 1.0247(2) 0.34132(10) 0.0211(5) Uani 1 1 d .
H6A H 0.4371 0.9709 0.3089 0.025 Uiso 1 1 calc R
H6B H 0.5166 1.0463 0.3515 0.025 Uiso 1 1 calc R
C7 C 0.40341(19) 0.9563(2) 0.38798(10) 0.0164(5) Uani 1 1 d .
H7 H 0.3299 0.9328 0.3753 0.020 Uiso 1 1 calc R
C8 C 0.41720(19) 0.7265(2) 0.39573(10) 0.0156(5) Uani 1 1 d .
C9 C 0.56729(18) 0.8308(2) 0.41789(10) 0.0167(5) Uani 1 1 d .
C10 C 0.64639(19) 0.9170(2) 0.42844(10) 0.0205(5) Uani 1 1 d .
H10 H 0.6329 1.0030 0.4258 0.025 Uiso 1 1 calc R
C11 C 0.7454(2) 0.8724(3) 0.44299(11) 0.0248(6) Uani 1 1 d .
H11 H 0.8010 0.9292 0.4502 0.030 Uiso 1 1 calc R
C12 C 0.7661(2) 0.7466(3) 0.44746(11) 0.0262(6) Uani 1 1 d .
H12 H 0.8353 0.7197 0.4575 0.031 Uiso 1 1 calc R
C13 C 0.6879(2) 0.6597(3) 0.43755(11) 0.0234(6) Uani 1 1 d .
H13 H 0.7016 0.5738 0.4410 0.028 Uiso 1 1 calc R
C14 C 0.58866(19) 0.7045(2) 0.42229(10) 0.0172(5) Uani 1 1 d .
C15 C 0.4800(2) 0.5119(2) 0.41682(12) 0.0241(6) Uani 1 1 d .
H15A H 0.4794 0.4692 0.3821 0.036 Uiso 1 1 calc R
H15B H 0.4138 0.4984 0.4304 0.036 Uiso 1 1 calc R
H15C H 0.5364 0.4795 0.4431 0.036 Uiso 1 1 calc R
C16 C 0.01893(19) 0.5473(3) 0.34694(11) 0.0239(6) Uani 1 1 d .
H16A H -0.0029 0.4861 0.3182 0.029 Uiso 1 1 calc R
H16B H 0.0205 0.6295 0.3298 0.029 Uiso 1 1 calc R
C17 C -0.0580(2) 0.5480(3) 0.38802(12) 0.0307(7) Uani 1 1 d .
H17A H -0.0394 0.6142 0.4150 0.037 Uiso 1 1 calc R
H17B H -0.1283 0.5654 0.3691 0.037 Uiso 1 1 calc R
C18 C -0.0580(2) 0.4254(3) 0.41679(12) 0.0308(7) Uani 1 1 d .
H18A H -0.0823 0.3604 0.3902 0.037 Uiso 1 1 calc R
H18B H -0.1067 0.4290 0.4440 0.037 Uiso 1 1 calc R
C19 C 0.0494(2) 0.3924(3) 0.44498(11) 0.0277(6) Uani 1 1 d .
H19A H 0.0473 0.3100 0.4618 0.033 Uiso 1 1 calc R
H19B H 0.0707 0.4529 0.4742 0.033 Uiso 1 1 calc R
C20 C 0.1292(2) 0.3918(2) 0.40521(11) 0.0213(5) Uani 1 1 d .
H20A H 0.1992 0.3778 0.4252 0.026 Uiso 1 1 calc R
H20B H 0.1136 0.3240 0.3787 0.026 Uiso 1 1 calc R
C21 C 0.12635(18) 0.5148(2) 0.37549(10) 0.0171(5) Uani 1 1 d .
H21 H 0.1449 0.5795 0.4038 0.020 Uiso 1 1 calc R
C22 C 0.28808(18) 0.6024(2) 0.34431(10) 0.0164(5) Uani 1 1 d .
C23 C 0.21044(19) 0.4421(2) 0.29483(10) 0.0175(5) Uani 1 1 d .
C24 C 0.1473(2) 0.3466(2) 0.27290(11) 0.0230(5) Uani 1 1 d .
H24 H 0.0858 0.3255 0.2873 0.028 Uiso 1 1 calc R
C25 C 0.1775(2) 0.2829(3) 0.22900(11) 0.0248(6) Uani 1 1 d .
H25 H 0.1357 0.2171 0.2133 0.030 Uiso 1 1 calc R
C26 C 0.2673(2) 0.3132(3) 0.20772(11) 0.0243(6) Uani 1 1 d .
H26 H 0.2854 0.2684 0.1776 0.029 Uiso 1 1 calc R
C27 C 0.3310(2) 0.4081(2) 0.22982(10) 0.0205(5) Uani 1 1 d .
H27 H 0.3928 0.4289 0.2156 0.025 Uiso 1 1 calc R
C28 C 0.30086(19) 0.4714(2) 0.27360(10) 0.0172(5) Uani 1 1 d .
C29 C 0.4265(2) 0.6456(2) 0.28446(11) 0.0220(5) Uani 1 1 d .
H29A H 0.4949 0.6190 0.3019 0.033 Uiso 1 1 calc R
H29B H 0.4154 0.7320 0.2936 0.033 Uiso 1 1 calc R
H29C H 0.4228 0.6371 0.2450 0.033 Uiso 1 1 calc R
C30 C 0.1305(2) 0.8409(3) 0.48374(13) 0.0317(7) Uani 1 1 d .
C31 C 0.1319(2) 0.8378(3) 0.37594(14) 0.0309(7) Uani 1 1 d .
C32 C 0.1692(3) 0.7259(3) 0.72512(13) 0.0430(8) Uani 1 1 d .
H32 H 0.1201 0.7437 0.7489 0.052 Uiso 1 1 calc R
C33 C 0.2298(3) 0.6246(4) 0.73380(15) 0.0475(9) Uani 1 1 d .
H33 H 0.2220 0.5719 0.7634 0.057 Uiso 1 1 calc R
C34 C 0.3041(3) 0.5958(4) 0.69985(16) 0.0552(10) Uani 1 1 d .
H34 H 0.3454 0.5237 0.7058 0.066 Uiso 1 1 calc R
C35 C 0.3153(3) 0.6729(4) 0.65855(16) 0.0555(11) Uani 1 1 d .
H35 H 0.3661 0.6557 0.6356 0.067 Uiso 1 1 calc R
C36 C 0.2530(3) 0.7785(3) 0.64897(14) 0.0410(8) Uani 1 1 d .
H36 H 0.2623 0.8322 0.6199 0.049 Uiso 1 1 calc R
C37 C 0.1781(3) 0.8045(3) 0.68163(15) 0.0442(8) Uani 1 1 d .
C38 C 0.1058(3) 0.9087(4) 0.66964(18) 0.0613(11) Uani 1 1 d .
H38A H 0.0539 0.8876 0.6387 0.092 Uiso 1 1 calc R
H38B H 0.1442 0.9819 0.6608 0.092 Uiso 1 1 calc R
H38C H 0.0712 0.9258 0.7014 0.092 Uiso 1 1 calc R

loop_
_atom_site_aniso_label
_atom_site_aniso_U_11
_atom_site_aniso_U_22
_atom_site_aniso_U_33
_atom_site_aniso_U_23
_atom_site_aniso_U_13
_atom_site_aniso_U_12
Rh1 0.01854(11) 0.01557(11) 0.02857(12) -0.00354(8) 0.00816(8) -0.00013(8)
Cl1 0.0340(4) 0.0320(4) 0.0171(3) 0.0051(3) 0.0021(3) 0.0075(3)
O1 0.0495(15) 0.0372(13) 0.0666(17) -0.0155(12) 0.0361(13) -0.0053(11)
O2 0.0371(13) 0.0430(14) 0.0453(14) -0.0010(11) 0.0041(11) 0.0114(11)
N1 0.0136(10) 0.0111(9) 0.0191(10) -0.0012(8) 0.0007(8) 0.0012(8)
N2 0.0164(10) 0.0124(10) 0.0243(11) -0.0015(8) 0.0009(8) 0.0016(8)
N3 0.0145(10) 0.0163(10) 0.0200(11) -0.0030(8) 0.0038(8) -0.0023(8)
N4 0.0160(10) 0.0170(10) 0.0185(10) 0.0008(8) 0.0036(8) -0.0014(8)
C1 0.0154(12) 0.0144(11) 0.0210(13) 0.0014(9) 0.0026(10) 0.0009(9)
C2 0.0236(13) 0.0135(12) 0.0228(13) -0.0014(10) 0.0055(11) 0.0033(10)
C3 0.0288(14) 0.0153(12) 0.0288(14) -0.0017(10) 0.0077(11) 0.0055(11)
C4 0.0258(14) 0.0126(12) 0.0376(16) 0.0038(11) 0.0073(12) 0.0024(11)
C5 0.0296(15) 0.0203(13) 0.0265(14) 0.0070(11) 0.0072(12) 0.0060(11)
C6 0.0238(13) 0.0183(12) 0.0223(13) -0.0001(10) 0.0070(11) 0.0021(10)
C7 0.0156(12) 0.0108(11) 0.0227(13) 0.0010(9) 0.0026(10) 0.0035(9)
C8 0.0168(12) 0.0131(11) 0.0169(12) -0.0007(9) 0.0031(9) 0.0005(9)
C9 0.0140(12) 0.0195(12) 0.0164(12) -0.0034(9) 0.0012(9) 0.0022(10)
C10 0.0189(13) 0.0220(13) 0.0211(13) -0.0052(10) 0.0047(10) -0.0023(10)
C11 0.0175(13) 0.0315(15) 0.0254(14) -0.0088(11) 0.0031(10) -0.0050(11)
C12 0.0148(13) 0.0356(16) 0.0273(14) -0.0108(12) -0.0004(11) 0.0058(11)
C13 0.0198(13) 0.0242(14) 0.0255(14) -0.0069(11) 0.0001(11) 0.0075(11)
C14 0.0160(12) 0.0172(12) 0.0178(12) -0.0042(9) 0.0007(9) 0.0012(9)
C15 0.0263(14) 0.0117(12) 0.0330(15) 0.0020(10) -0.0011(11) 0.0027(10)
C16 0.0149(13) 0.0274(14) 0.0290(14) 0.0012(11) 0.0020(11) 0.0009(10)
C17 0.0151(13) 0.0439(18) 0.0336(16) -0.0086(13) 0.0053(11) 0.0020(12)
C18 0.0226(14) 0.0468(18) 0.0248(15) -0.0068(13) 0.0097(11) -0.0096(13)
C19 0.0285(15) 0.0338(16) 0.0218(14) -0.0019(12) 0.0069(11) -0.0089(12)
C20 0.0217(13) 0.0206(13) 0.0221(13) 0.0004(10) 0.0053(10) -0.0013(10)
C21 0.0146(12) 0.0168(12) 0.0207(13) -0.0031(9) 0.0055(10) -0.0025(9)
C22 0.0142(11) 0.0145(11) 0.0199(12) 0.0032(9) 0.0005(9) 0.0030(9)
C23 0.0174(12) 0.0192(12) 0.0152(12) -0.0013(9) -0.0002(9) 0.0011(10)
C24 0.0218(13) 0.0247(14) 0.0224(13) -0.0013(11) 0.0026(10) -0.0046(11)
C25 0.0248(14) 0.0262(14) 0.0219(13) -0.0062(11) -0.0015(11) -0.0047(11)
C26 0.0316(15) 0.0260(14) 0.0153(13) -0.0044(10) 0.0031(11) 0.0022(11)
C27 0.0215(13) 0.0230(13) 0.0179(12) 0.0023(10) 0.0053(10) 0.0026(10)
C28 0.0165(12) 0.0177(12) 0.0167(12) 0.0027(9) 0.0004(9) 0.0008(9)
C29 0.0193(13) 0.0234(13) 0.0241(14) 0.0028(10) 0.0064(10) -0.0035(10)
C30 0.0304(16) 0.0216(14) 0.0457(18) -0.0092(13) 0.0146(14) -0.0062(12)
C31 0.0236(15) 0.0238(15) 0.0470(19) -0.0091(13) 0.0105(14) 0.0039(12)
C32 0.046(2) 0.056(2) 0.0255(16) -0.0054(15) -0.0009(14) -0.0156(18)
C33 0.048(2) 0.055(2) 0.0376(19) -0.0079(16) -0.0012(16) -0.0041(18)
C34 0.053(2) 0.057(2) 0.050(2) -0.017(2) -0.0128(19) 0.0096(19)
C35 0.037(2) 0.081(3) 0.050(2) -0.025(2) 0.0084(17) -0.005(2)
C36 0.0366(18) 0.053(2) 0.0336(17) -0.0082(15) 0.0040(14) -0.0169(16)
C37 0.0385(19) 0.044(2) 0.046(2) -0.0158(16) -0.0101(15) -0.0064(15)
C38 0.057(2) 0.046(2) 0.074(3) -0.024(2) -0.016(2) 0.0024(19)

loop_
_atom_type_symbol
_atom_type_description
_atom_type_scat_dispersion_real
_atom_type_scat_dispersion_imag
_atom_type_scat_source
C C 0.0033 0.0016 'International Tables Vol C Tables 4.2.6.8 and 6.1.1.4'
H H 0.0000 0.0000 'International Tables Vol C Tables 4.2.6.8 and 6.1.1.4'
Cl Cl 0.1484 0.1585 'International Tables Vol C Tables 4.2.6.8 and 6.1.1.4'
N N 0.0061 0.0033 'International Tables Vol C Tables 4.2.6.8 and 6.1.1.4'
O O 0.0106 0.0060 'International Tables Vol C Tables 4.2.6.8 and 6.1.1.4'
Rh Rh -1.1178 0.9187 'International Tables Vol C Tables 4.2.6.8 and 6.1.1.4'

loop_
_geom_angle_atom_site_label_1
_geom_angle_atom_site_label_2
_geom_angle_atom_site_label_3
_geom_angle
C1 Rh1 Cl1 89.88(7)
C30 Rh1 Cl1 88.27(10)
C30 Rh1 C1 177.46(12)
C31 Rh1 Cl1 174.67(10)
C31 Rh1 C1 89.47(11)
C31 Rh1 C30 92.54(13)
C8 N1 C7 123.9(2)
C8 N1 C9 109.78(19)
C9 N1 C7 126.2(2)
C8 N2 C14 110.2(2)
C8 N2 C15 124.5(2)
C14 N2 C15 124.7(2)
C22 N3 C21 124.5(2)
C22 N3 C23 110.12(19)
C23 N3 C21 125.0(2)
C22 N4 C29 125.2(2)
C28 N4 C22 110.20(19)
C28 N4 C29 122.3(2)
C8 C1 Rh1 113.18(17)
C22 C1 Rh1 128.60(18)
C22 C1 C8 116.8(2)
C3 C2 C7 110.1(2)
C4 C3 C2 110.9(2)
C3 C4 C5 111.0(2)
C6 C5 C4 110.8(2)
C7 C6 C5 110.0(2)
N1 C7 C2 111.0(2)
N1 C7 C6 111.78(19)
C6 C7 C2 112.7(2)
N1 C8 C1 127.9(2)
N2 C8 N1 106.8(2)
N2 C8 C1 125.2(2)
N1 C9 C14 106.4(2)
C10 C9 N1 133.0(2)
C10 C9 C14 120.6(2)
C11 C10 C9 117.2(2)
C10 C11 C12 121.9(3)
C13 C12 C11 121.5(2)
C12 C13 C14 116.5(2)
N2 C14 C9 106.9(2)
N2 C14 C13 130.9(2)
C13 C14 C9 122.2(2)
C21 C16 C17 109.6(2)
C18 C17 C16 110.8(2)
C17 C18 C19 111.5(2)
C18 C19 C20 111.6(2)
C21 C20 C19 109.6(2)
N3 C21 C16 111.1(2)
N3 C21 C20 112.7(2)
C16 C21 C20 112.9(2)
N3 C22 N4 105.2(2)
C1 C22 N3 128.9(2)
C1 C22 N4 125.8(2)
C24 C23 N3 132.3(2)
C24 C23 C28 120.6(2)
C28 C23 N3 107.1(2)
C23 C24 C25 117.5(2)
C26 C25 C24 121.6(2)
C27 C26 C25 121.0(2)
C26 C27 C28 117.3(2)
N4 C28 C23 107.3(2)
N4 C28 C27 130.7(2)
C27 C28 C23 122.0(2)
O1 C30 Rh1 177.8(3)
O2 C31 Rh1 177.5(3)
C33 C32 C37 120.7(4)
C32 C33 C34 121.3(4)
C35 C34 C33 118.4(4)
C34 C35 C36 120.9(4)
C37 C36 C35 120.4(3)
C32 C37 C38 120.4(4)
C36 C37 C32 118.1(4)
C36 C37 C38 121.4(4)

loop_
_geom_bond_atom_site_label_1
_geom_bond_atom_site_label_2
_geom_bond_distance
Rh1 Cl1 2.3936(7)
Rh1 C1 2.123(2)
Rh1 C30 1.889(3)
Rh1 C31 1.827(4)
O1 C30 1.136(3)
O2 C31 1.094(4)
N1 C7 1.469(3)
N1 C8 1.368(3)
N1 C9 1.399(3)
N2 C8 1.367(3)
N2 C14 1.385(3)
N2 C15 1.458(3)
N3 C21 1.467(3)
N3 C22 1.391(3)
N3 C23 1.398(3)
N4 C22 1.400(3)
N4 C28 1.387(3)
N4 C29 1.457(3)
C1 C8 1.416(3)
C1 C22 1.386(3)
C2 C3 1.524(3)
C2 C7 1.527(3)
C3 C4 1.518(4)
C4 C5 1.528(4)
C5 C6 1.527(4)
C6 C7 1.526(3)
C9 C10 1.391(3)
C9 C14 1.400(3)
C10 C11 1.380(4)
C11 C12 1.393(4)
C12 C13 1.386(4)
C13 C14 1.387(3)
C16 C17 1.528(4)
C16 C21 1.523(3)
C17 C18 1.511(4)
C18 C19 1.522(4)
C19 C20 1.531(4)
C20 C21 1.524(3)
C23 C24 1.388(4)
C23 C28 1.393(3)
C24 C25 1.395(4)
C25 C26 1.389(4)
C26 C27 1.389(4)
C27 C28 1.390(3)
C32 C33 1.354(5)
C32 C37 1.395(5)
C33 C34 1.404(6)
C34 C35 1.349(6)
C35 C36 1.406(6)
C36 C37 1.382(5)
C37 C38 1.477(5)
